data_1100955
loop_
_publ_author_name
'Rajesh Koner'
'Hsin-Huang Lin'
'Ho-Hsiang Wei'
'Sasankasekhar Mohanta'

_publ_section_title
;

Syntheses, Structures, and Magnetic Properties of Diphenoxo-Bridged

MIILnIII Complexes Derived from N,N'-Ethylenebis(3-ethoxysalicylaldiimine)

(M = Cu or Ni; Ln = Ce-Yb): Observation of Surprisingly Strong Exchange

Interactions

;
_journal_name_full 'Inorganic Chemistry'
_journal_page_first 3524
_journal_page_last 3536
_journal_paper_doi 10.1021/ic048196h
_journal_volume 44
_journal_year 2005
_chemical_formula_sum 'C20 H22 N5 Nd Ni O13'
_chemical_formula_weight 743.38
_chemical_name_systematic
;

 ?

;
_space_group_IT_number 19
_symmetry_cell_setting orthorhombic
_symmetry_space_group_name_Hall 'P 2ac 2ab'
_symmetry_space_group_name_H-M 'P 21 21 21'
_atom_sites_solution_hydrogens geom
_atom_sites_solution_primary direct
_atom_sites_solution_secondary difmap
_audit_creation_method SHELXL-97
_cell_angle_alpha 90.00
_cell_angle_beta 90.00
_cell_angle_gamma 90.00
_cell_formula_units_Z 4
_cell_length_a 8.6215(15)
_cell_length_b 13.776(4)
_cell_length_c 21.179(3)
_cell_measurement_temperature 293(2)
_cell_volume 2515.4(9)
_computing_structure_refinement 'SHELXL-97 (Sheldrick, 1997)'
_computing_structure_solution 'SHELXS-97 (Sheldrick, 1997)'
_diffrn_ambient_temperature 293(2)
_diffrn_measured_fraction_theta_full 1.000
_diffrn_measured_fraction_theta_max 1.000
_diffrn_radiation_monochromator graphite
_diffrn_radiation_source 'fine-focus sealed tube'
_diffrn_radiation_type MoK\a
_diffrn_radiation_wavelength 0.71073
_diffrn_reflns_av_R_equivalents 0.0000
_diffrn_reflns_av_sigmaI/netI 0.0418
_diffrn_reflns_limit_h_max 10
_diffrn_reflns_limit_h_min -1
_diffrn_reflns_limit_k_max 16
_diffrn_reflns_limit_k_min -1
_diffrn_reflns_limit_l_max 25
_diffrn_reflns_limit_l_min -1
_diffrn_reflns_number 2534
_diffrn_reflns_theta_full 24.99
_diffrn_reflns_theta_max 24.99
_diffrn_reflns_theta_min 1.76
_exptl_absorpt_coefficient_mu 2.868
_exptl_crystal_colour Red
_exptl_crystal_density_diffrn 1.963
_exptl_crystal_density_method 'not measured'
_exptl_crystal_F_000 1476
_exptl_crystal_size_max 50
_exptl_crystal_size_mid 30
_exptl_crystal_size_min 18
_refine_diff_density_max 0.634
_refine_diff_density_min -0.645
_refine_diff_density_rms 0.094
_refine_ls_abs_structure_details 'Flack H D (1983), Acta Cryst. A39, 876-881'
_refine_ls_abs_structure_Flack -0.03(3)
_refine_ls_extinction_coef 0.00041(10)
_refine_ls_extinction_expression Fc^*^=kFc[1+0.001xFc^2^\l^3^/sin(2\q)]^-1/4^
_refine_ls_extinction_method SHELXL
_refine_ls_goodness_of_fit_ref 1.091
_refine_ls_hydrogen_treatment mixed
_refine_ls_matrix_type full
_refine_ls_number_parameters 362
_refine_ls_number_reflns 2534
_refine_ls_number_restraints 0
_refine_ls_restrained_S_all 1.091
_refine_ls_R_factor_all 0.0389
_refine_ls_R_factor_gt 0.0290
_refine_ls_shift/su_max 0.001
_refine_ls_shift/su_mean 0.000
_refine_ls_structure_factor_coef Fsqd
_refine_ls_weighting_details 'calc w=1/[\s^2^(Fo^2^)+(0.0282P)^2^+1.5769P] where P=(Fo^2^+2Fc^2^)/3'
_refine_ls_weighting_scheme calc
_refine_ls_wR_factor_gt 0.0689
_refine_ls_wR_factor_ref 0.0762
_reflns_number_gt 2195
_reflns_number_total 2534
_reflns_threshold_expression >2sigma(I)
_cod_data_source_file ic048196hsi20050224_082436_10.cif
_cod_data_source_block nind
_cod_depositor_comments
;
The following automatic conversions were performed:
'_symmetry_cell_setting' value 'Orthorhombic' changed to 'orthorhombic'
according to '/home/saulius/struct/CIF-dictionaries/cif_core.dic'
dictionary named 'cif_core.dic' version 2.4.1 from 2010-06-29.

Automatic conversion script
Id: cif_fix_enum 1527 2010-12-29 10:47:43Z saulius 
;
_cod_database_code 1100955

loop_
_symmetry_equiv_pos_as_xyz
'x, y, z'
'-x+1/2, -y, z+1/2'
'-x, y+1/2, -z+1/2'
'x+1/2, -y+1/2, -z'

loop_
_atom_site_label
_atom_site_type_symbol
_atom_site_fract_x
_atom_site_fract_y
_atom_site_fract_z
_atom_site_U_iso_or_equiv
_atom_site_adp_type
_atom_site_occupancy
_atom_site_symmetry_multiplicity
_atom_site_calc_flag
_atom_site_refinement_flags
_atom_site_disorder_assembly
_atom_site_disorder_group
Nd Nd 0.74843(5) 0.50129(3) 0.095288(15) 0.02902(12) Uani 1 1 d . . .
Ni Ni 1.06998(11) 0.56018(6) 0.18529(5) 0.0312(2) Uani 1 1 d . . .
O1 O 0.9711(6) 0.4491(3) 0.1549(2) 0.0335(12) Uani 1 1 d . . .
O2 O 0.9238(6) 0.6257(3) 0.1367(2) 0.0358(12) Uani 1 1 d . . .
O12 O 0.6769(8) 0.5392(5) 0.2101(3) 0.0547(18) Uani 1 1 d . . .
O4 O 0.6937(6) 0.6846(4) 0.0696(3) 0.0381(13) Uani 1 1 d . . .
N5 N 0.6421(9) 0.4542(6) 0.2256(4) 0.0475(19) Uani 1 1 d . . .
O13 O 0.6473(7) 0.3906(4) 0.1818(3) 0.0483(14) Uani 1 1 d . . .
C16 C 0.9186(9) 0.7211(5) 0.1270(3) 0.0291(16) Uani 1 1 d . . .
O6 O 0.4608(7) 0.5333(4) 0.1077(3) 0.0505(16) Uani 1 1 d . . .
C15 C 0.7936(9) 0.7558(5) 0.0903(4) 0.0345(18) Uani 1 1 d . . .
N3 N 0.4113(9) 0.4631(5) 0.0751(3) 0.0459(18) Uani 1 1 d . . .
C10 C 1.1492(9) 0.7577(6) 0.1912(4) 0.040(2) Uani 1 1 d . . .
H10A H 1.2168 0.8056 0.2054 0.049 Uiso 1 1 calc R . .
C6 C 1.1529(10) 0.3326(6) 0.1955(4) 0.038(2) Uani 1 1 d . . .
C7 C 1.2230(9) 0.4012(6) 0.2384(4) 0.039(2) Uani 1 1 d . . .
H7A H 1.2902 0.3765 0.2688 0.047 Uiso 1 1 calc R . .
N2 N 1.1749(8) 0.6695(4) 0.2099(3) 0.0335(15) Uani 1 1 d . . .
O7 O 0.5129(7) 0.4091(5) 0.0510(3) 0.063(2) Uani 1 1 d . . .
C19 C 0.5550(9) 0.7152(6) 0.0351(4) 0.0405(19) Uani 1 1 d . . .
H19A H 0.5117 0.6600 0.0127 0.049 Uiso 1 1 calc R . .
H19B H 0.5832 0.7639 0.0041 0.049 Uiso 1 1 calc R . .
C11 C 1.0269(9) 0.7869(5) 0.1510(4) 0.0324(17) Uani 1 1 d . . .
O11 O 0.6007(9) 0.4341(6) 0.2784(3) 0.083(2) Uani 1 1 d . . .
C1 C 1.0299(9) 0.3603(5) 0.1557(3) 0.0303(17) Uani 1 1 d . . .
N1 N 1.2010(7) 0.4919(5) 0.2383(3) 0.0373(15) Uani 1 1 d . . .
O3 O 0.8523(6) 0.3275(3) 0.0753(2) 0.0327(12) Uani 1 1 d . . .
C13 C 0.8955(10) 0.9179(6) 0.0960(4) 0.048(2) Uani 1 1 d . . .
H13A H 0.8895 0.9831 0.0850 0.057 Uiso 1 1 calc R . .
C2 C 0.9704(8) 0.2913(5) 0.1139(4) 0.0327(18) Uani 1 1 d . . .
C3 C 1.0293(9) 0.1991(5) 0.1115(5) 0.044(2) Uani 1 1 d . . .
H3A H 0.9902 0.1545 0.0826 0.052 Uiso 1 1 calc R . .
O5 O 0.2752(7) 0.4476(7) 0.0678(4) 0.087(3) Uani 1 1 d . . .
C14 C 0.7847(9) 0.8540(5) 0.0742(4) 0.0369(19) Uani 1 1 d . . .
H14A H 0.7041 0.8762 0.0488 0.044 Uiso 1 1 calc R . .
C17 C 0.7815(10) 0.2619(6) 0.0290(4) 0.041(2) Uani 1 1 d . . .
H17A H 0.8622 0.2242 0.0086 0.050 Uiso 1 1 calc R . .
H17B H 0.7296 0.3000 -0.0033 0.050 Uiso 1 1 calc R . .
C5 C 1.2070(10) 0.2360(6) 0.1951(4) 0.045(2) Uani 1 1 d . . .
H5A H 1.2823 0.2162 0.2238 0.054 Uiso 1 1 calc R . .
C4 C 1.1482(11) 0.1725(6) 0.1526(4) 0.051(2) Uani 1 1 d . . .
H4A H 1.1880 0.1098 0.1507 0.062 Uiso 1 1 calc R . .
C12 C 1.0134(11) 0.8866(5) 0.1335(4) 0.046(2) Uani 1 1 d . . .
H12A H 1.0865 0.9310 0.1480 0.055 Uiso 1 1 calc R . .
C8 C 1.2769(9) 0.5570(6) 0.2851(4) 0.044(2) Uani 1 1 d . . .
H8A H 1.3714 0.5277 0.3010 0.053 Uiso 1 1 calc R . .
H8B H 1.2080 0.5696 0.3203 0.053 Uiso 1 1 calc R . .
C9 C 1.3126(10) 0.6487(6) 0.2506(4) 0.046(2) Uani 1 1 d . . .
H9B H 1.4049 0.6410 0.2250 0.055 Uiso 1 1 calc R . .
H9A H 1.3296 0.7014 0.2802 0.055 Uiso 1 1 calc R . .
O10 O 0.7368(7) 0.4909(5) -0.0225(3) 0.0536(15) Uani 1 1 d . . .
N4 N 0.8780(10) 0.5081(5) -0.0340(3) 0.0492(18) Uani 1 1 d . . .
O9 O 0.9583(7) 0.5323(5) 0.0125(3) 0.0570(17) Uani 1 1 d . . .
C20 C 0.4351(12) 0.7561(7) 0.0792(5) 0.061(3) Uani 1 1 d . . .
H20A H 0.3454 0.7756 0.0555 0.092 Uiso 1 1 calc R . .
H20B H 0.4773 0.8114 0.1008 0.092 Uiso 1 1 calc R . .
H20C H 0.4059 0.7076 0.1095 0.092 Uiso 1 1 calc R . .
C18 C 0.6665(12) 0.1942(6) 0.0590(5) 0.053(2) Uani 1 1 d . . .
H18A H 0.6229 0.1526 0.0273 0.080 Uiso 1 1 calc R . .
H18B H 0.5853 0.2312 0.0785 0.080 Uiso 1 1 calc R . .
H18C H 0.7179 0.1555 0.0904 0.080 Uiso 1 1 calc R . .
O8 O 0.9314(10) 0.5012(5) -0.0872(3) 0.0727(19) Uani 1 1 d . . .

loop_
_atom_site_aniso_label
_atom_site_aniso_U_11
_atom_site_aniso_U_22
_atom_site_aniso_U_33
_atom_site_aniso_U_23
_atom_site_aniso_U_13
_atom_site_aniso_U_12
Nd 0.02878(19) 0.02409(18) 0.03421(19) -0.00277(17) -0.00329(17) -0.0006(2)
Ni 0.0282(4) 0.0267(4) 0.0388(5) -0.0048(4) -0.0059(5) -0.0002(4)
O1 0.031(3) 0.022(2) 0.048(3) -0.004(2) -0.010(2) 0.001(2)
O2 0.033(3) 0.023(2) 0.052(3) 0.000(2) -0.012(3) 0.001(2)
O12 0.055(4) 0.055(4) 0.054(4) -0.017(3) -0.004(3) 0.001(3)
O4 0.034(3) 0.032(3) 0.048(3) 0.001(2) -0.009(3) -0.001(2)
N5 0.042(4) 0.060(5) 0.041(4) 0.008(4) -0.005(4) 0.019(4)
O13 0.047(3) 0.046(3) 0.052(3) 0.007(3) 0.002(3) 0.005(3)
C16 0.028(4) 0.026(3) 0.034(4) -0.003(3) 0.004(4) -0.001(3)
O6 0.042(3) 0.039(3) 0.070(4) -0.013(3) -0.002(3) 0.001(3)
C15 0.035(4) 0.029(4) 0.040(4) 0.000(3) 0.009(3) -0.004(3)
N3 0.036(4) 0.053(4) 0.049(4) 0.004(3) -0.003(4) -0.005(4)
C10 0.033(4) 0.033(4) 0.056(5) -0.011(4) 0.002(4) -0.009(3)
C6 0.039(5) 0.035(4) 0.039(5) -0.002(4) 0.000(4) 0.003(4)
C7 0.036(5) 0.040(4) 0.043(4) 0.002(3) -0.005(4) 0.013(4)
N2 0.033(4) 0.034(3) 0.033(3) -0.007(3) -0.007(3) -0.003(3)
O7 0.036(3) 0.072(5) 0.079(4) -0.039(4) 0.002(3) -0.010(3)
C19 0.029(4) 0.041(4) 0.051(5) 0.010(4) -0.015(4) 0.010(4)
C11 0.037(4) 0.029(4) 0.031(4) -0.007(3) 0.002(4) -0.003(3)
O11 0.084(5) 0.116(6) 0.048(4) 0.036(4) 0.022(4) 0.048(5)
C1 0.030(4) 0.023(3) 0.038(4) 0.000(3) 0.002(3) 0.003(3)
N1 0.029(3) 0.040(4) 0.043(4) -0.006(3) -0.005(3) 0.002(3)
O3 0.039(3) 0.025(2) 0.035(3) -0.005(2) -0.004(3) -0.001(2)
C13 0.054(6) 0.030(4) 0.058(5) -0.001(4) 0.007(5) 0.002(4)
C2 0.028(4) 0.029(4) 0.042(4) 0.003(3) 0.006(4) -0.002(3)
C3 0.032(4) 0.029(4) 0.070(6) -0.005(4) 0.007(4) -0.001(3)
O5 0.030(4) 0.127(7) 0.106(6) -0.018(6) -0.006(4) -0.021(4)
C14 0.039(5) 0.027(4) 0.045(4) 0.007(3) 0.002(4) 0.000(3)
C17 0.050(6) 0.033(4) 0.041(4) -0.012(3) -0.008(4) -0.001(4)
C5 0.040(5) 0.036(4) 0.059(6) 0.006(4) -0.011(4) 0.009(4)
C4 0.050(5) 0.023(4) 0.081(7) -0.004(4) 0.003(5) 0.014(4)
C12 0.055(6) 0.024(4) 0.057(5) -0.006(4) 0.008(5) -0.014(4)
C8 0.037(5) 0.047(4) 0.048(4) -0.010(4) -0.014(4) 0.003(4)
C9 0.040(5) 0.050(5) 0.047(5) -0.009(4) -0.012(4) -0.010(4)
O10 0.055(4) 0.060(4) 0.046(3) 0.003(3) -0.003(3) -0.010(4)
N4 0.080(6) 0.033(3) 0.035(4) 0.003(4) 0.001(4) 0.003(4)
O9 0.046(4) 0.072(4) 0.053(4) 0.002(3) 0.000(3) -0.008(3)
C20 0.043(5) 0.054(6) 0.086(7) 0.010(5) 0.010(6) 0.013(5)
C18 0.054(6) 0.036(5) 0.069(6) 0.004(4) -0.015(5) -0.006(5)
O8 0.103(5) 0.062(4) 0.053(4) -0.001(4) 0.023(4) -0.008(5)

loop_
_atom_type_symbol
_atom_type_description
_atom_type_scat_dispersion_real
_atom_type_scat_dispersion_imag
_atom_type_scat_source
C C 0.0033 0.0016 'International Tables Vol C Tables 4.2.6.8 and 6.1.1.4'
H H 0.0000 0.0000 'International Tables Vol C Tables 4.2.6.8 and 6.1.1.4'
N N 0.0061 0.0033 'International Tables Vol C Tables 4.2.6.8 and 6.1.1.4'
O O 0.0106 0.0060 'International Tables Vol C Tables 4.2.6.8 and 6.1.1.4'
Ni Ni 0.3393 1.1124 'International Tables Vol C Tables 4.2.6.8 and 6.1.1.4'
Nd Nd -0.1943 3.0179 'International Tables Vol C Tables 4.2.6.8 and 6.1.1.4'

loop_
_geom_angle_atom_site_label_1
_geom_angle_atom_site_label_2
_geom_angle_atom_site_label_3
_geom_angle
_geom_angle_site_symmetry_1
_geom_angle_site_symmetry_3
_geom_angle_publ_flag
O1 Nd O2 61.87(16) . . ?
O1 Nd O10 122.56(19) . . ?
O2 Nd O10 114.97(19) . . ?
O1 Nd O6 141.10(18) . . ?
O2 Nd O6 116.46(18) . . ?
O10 Nd O6 94.3(2) . . ?
O1 Nd O13 73.51(18) . . ?
O2 Nd O13 111.98(17) . . ?
O10 Nd O13 132.2(2) . . ?
O6 Nd O13 72.13(19) . . ?
O1 Nd O9 81.09(19) . . ?
O2 Nd O9 72.03(19) . . ?
O10 Nd O9 49.7(2) . . ?
O6 Nd O9 137.4(2) . . ?
O13 Nd O9 147.0(2) . . ?
O1 Nd O12 75.8(2) . . ?
O2 Nd O12 70.5(2) . . ?
O10 Nd O12 161.6(2) . . ?
O6 Nd O12 68.3(2) . . ?
O13 Nd O12 49.8(2) . . ?
O9 Nd O12 142.0(2) . . ?
O1 Nd O7 132.3(2) . . ?
O2 Nd O7 164.56(19) . . ?
O10 Nd O7 64.9(2) . . ?
O6 Nd O7 49.53(19) . . ?
O13 Nd O7 72.3(2) . . ?
O9 Nd O7 113.0(2) . . ?
O12 Nd O7 104.9(2) . . ?
O1 Nd O3 62.23(16) . . ?
O2 Nd O3 119.47(16) . . ?
O10 Nd O3 78.36(18) . . ?
O6 Nd O3 121.09(17) . . ?
O13 Nd O3 71.42(18) . . ?
O9 Nd O3 78.33(19) . . ?
O12 Nd O3 115.22(19) . . ?
O7 Nd O3 75.94(19) . . ?
O1 Nd O4 122.62(16) . . ?
O2 Nd O4 60.79(16) . . ?
O10 Nd O4 80.85(19) . . ?
O6 Nd O4 71.23(18) . . ?
O13 Nd O4 131.73(18) . . ?
O9 Nd O4 79.9(2) . . ?
O12 Nd O4 87.6(2) . . ?
O7 Nd O4 104.9(2) . . ?
O3 Nd O4 156.48(18) . . ?
O1 Nd N4 101.2(2) . . ?
O2 Nd N4 94.4(2) . . ?
O10 Nd N4 25.02(19) . . ?
O6 Nd N4 117.4(2) . . ?
O13 Nd N4 144.8(2) . . ?
O9 Nd N4 24.81(19) . . ?
O12 Nd N4 164.3(2) . . ?
O7 Nd N4 88.6(2) . . ?
O3 Nd N4 75.40(18) . . ?
O4 Nd N4 81.10(19) . . ?
O1 Nd N5 72.23(18) . . ?
O2 Nd N5 90.6(2) . . ?
O10 Nd N5 154.0(2) . . ?
O6 Nd N5 68.9(2) . . ?
O13 Nd N5 25.2(2) . . ?
O9 Nd N5 152.9(2) . . ?
O12 Nd N5 24.7(2) . . ?
O7 Nd N5 89.3(2) . . ?
O3 Nd N5 93.23(19) . . ?
O4 Nd N5 110.2(2) . . ?
N4 Nd N5 168.6(2) . . ?
N2 Ni N1 86.8(3) . . ?
N2 Ni O2 95.4(3) . . ?
N1 Ni O2 174.9(3) . . ?
N2 Ni O1 175.9(3) . . ?
N1 Ni O1 94.1(3) . . ?
O2 Ni O1 84.1(2) . . ?
N2 Ni Nd 138.1(2) . . ?
N1 Ni Nd 134.8(2) . . ?
O2 Ni Nd 42.80(15) . . ?
O1 Ni Nd 41.57(15) . . ?
C1 O1 Ni 125.3(5) . . ?
C1 O1 Nd 126.0(4) . . ?
Ni O1 Nd 107.5(2) . . ?
C16 O2 Ni 125.9(5) . . ?
C16 O2 Nd 128.0(5) . . ?
Ni O2 Nd 106.1(2) . . ?
N5 O12 Nd 96.6(5) . . ?
C15 O4 C19 117.7(6) . . ?
C15 O4 Nd 120.4(5) . . ?
C19 O4 Nd 121.8(4) . . ?
O11 N5 O12 121.9(9) . . ?
O11 N5 O13 121.7(9) . . ?
O12 N5 O13 116.4(7) . . ?
O11 N5 Nd 179.0(6) . . ?
O12 N5 Nd 58.7(4) . . ?
O13 N5 Nd 57.8(4) . . ?
N5 O13 Nd 97.1(5) . . ?
O2 C16 C11 124.2(7) . . ?
O2 C16 C15 116.4(7) . . ?
C11 C16 C15 119.4(6) . . ?
N3 O6 Nd 98.1(5) . . ?
O4 C15 C14 125.2(7) . . ?
O4 C15 C16 114.3(6) . . ?
C14 C15 C16 120.3(7) . . ?
O5 N3 O7 121.5(8) . . ?
O5 N3 O6 122.4(8) . . ?
O7 N3 O6 116.1(7) . . ?
O5 N3 Nd 179.1(7) . . ?
O7 N3 Nd 59.0(4) . . ?
O6 N3 Nd 57.2(4) . . ?
N2 C10 C11 125.3(7) . . ?
C1 C6 C5 120.1(8) . . ?
C1 C6 C7 121.0(7) . . ?
C5 C6 C7 118.9(8) . . ?
N1 C7 C6 125.7(8) . . ?
C10 N2 C9 119.4(7) . . ?
C10 N2 Ni 126.8(6) . . ?
C9 N2 Ni 113.5(5) . . ?
N3 O7 Nd 96.3(5) . . ?
O4 C19 C20 111.1(7) . . ?
C16 C11 C10 122.2(7) . . ?
C16 C11 C12 118.3(8) . . ?
C10 C11 C12 119.5(7) . . ?
O1 C1 C2 118.7(6) . . ?
O1 C1 C6 123.1(7) . . ?
C2 C1 C6 118.2(7) . . ?
C7 N1 C8 122.0(7) . . ?
C7 N1 Ni 126.5(6) . . ?
C8 N1 Ni 111.5(5) . . ?
C2 O3 C17 118.3(5) . . ?
C2 O3 Nd 119.1(4) . . ?
C17 O3 Nd 122.3(4) . . ?
C12 C13 C14 120.8(7) . . ?
C3 C2 C1 121.2(7) . . ?
C3 C2 O3 125.4(7) . . ?
C1 C2 O3 113.3(6) . . ?
C2 C3 C4 119.6(8) . . ?
C13 C14 C15 119.9(8) . . ?
O3 C17 C18 111.9(7) . . ?
C4 C5 C6 119.4(8) . . ?
C5 C4 C3 121.3(7) . . ?
C13 C12 C11 121.2(8) . . ?
N1 C8 C9 106.1(7) . . ?
C8 C9 N2 106.3(6) . . ?
N4 O10 Nd 98.1(4) . . ?
O8 N4 O9 122.6(9) . . ?
O8 N4 O10 121.7(8) . . ?
O9 N4 O10 115.7(7) . . ?
O8 N4 Nd 173.7(6) . . ?
O9 N4 Nd 59.3(4) . . ?
O10 N4 Nd 56.9(4) . . ?
N4 O9 Nd 95.9(5) . . ?

loop_
_geom_bond_atom_site_label_1
_geom_bond_atom_site_label_2
_geom_bond_distance
_geom_bond_site_symmetry_2
_geom_bond_publ_flag
Nd O1 2.407(5) . ?
Nd O2 2.447(5) . ?
Nd O10 2.502(6) . ?
Nd O6 2.533(6) . ?
Nd O13 2.539(6) . ?
Nd O9 2.556(6) . ?
Nd O12 2.563(6) . ?
Nd O7 2.573(6) . ?
Nd O3 2.591(5) . ?
Nd O4 2.626(5) . ?
Nd N4 2.958(7) . ?
Nd N5 2.979(8) . ?
Ni N2 1.832(6) . ?
Ni N1 1.850(6) . ?
Ni O2 1.861(5) . ?
Ni O1 1.866(5) . ?
O1 C1 1.325(8) . ?
O2 C16 1.332(8) . ?
O12 N5 1.251(9) . ?
O4 C15 1.377(9) . ?
O4 C19 1.463(9) . ?
N5 O11 1.206(9) . ?
N5 O13 1.277(9) . ?
C16 C11 1.397(10) . ?
C16 C15 1.412(11) . ?
O6 N3 1.263(9) . ?
C15 C14 1.397(10) . ?
N3 O5 1.203(9) . ?
N3 O7 1.258(9) . ?
C10 N2 1.297(10) . ?
C10 C11 1.414(11) . ?
C6 C1 1.407(11) . ?
C6 C5 1.410(11) . ?
C6 C7 1.443(11) . ?
C7 N1 1.264(10) . ?
N2 C9 1.495(11) . ?
C19 C20 1.504(12) . ?
C11 C12 1.428(10) . ?
C1 C2 1.396(10) . ?
N1 C8 1.487(10) . ?
O3 C2 1.397(9) . ?
O3 C17 1.468(8) . ?
C13 C12 1.360(12) . ?
C13 C14 1.379(11) . ?
C2 C3 1.369(11) . ?
C3 C4 1.394(12) . ?
C17 C18 1.502(12) . ?
C5 C4 1.355(12) . ?
C8 C9 1.491(12) . ?
O10 N4 1.264(9) . ?
N4 O8 1.222(9) . ?
N4 O9 1.248(9) . ?
